data_4310689
loop_
_publ_author_name
'Victoria A. Milway'
'Virginie Niel'
'Tareque S. M. Abedin'
'Zhiqiang Xu'
'Laurence K. Thompson'
'Hilde Grove'
'David O. Miller'
'Stewart R. Parsons'

_publ_section_title
;
 Octanuclear and Nonanuclear Supramolecular Copper(II) Complexes with
 Linear "Tritopic" Ligands: Structural and Magnetic Studies
;
_journal_name_full 'Inorganic Chemistry'
_journal_page_first 1874
_journal_page_last 1884
_journal_paper_doi 10.1021/ic030113u
_journal_volume 43
_journal_year 2004
_chemical_formula_sum 'C84 H88 Cl4 Cu8 N36 O44'
_chemical_formula_weight 2956.02
_chemical_name_systematic
;
  ?
;
_space_group_IT_number 82
_symmetry_cell_setting tetragonal
_symmetry_space_group_name_Hall 'I -4'
_symmetry_space_group_name_H-M 'I -4'
_atom_sites_solution_hydrogens geom
_atom_sites_solution_primary direct
_atom_sites_solution_secondary difmap
_audit_creation_method SHELXL-97
_cell_angle_alpha 90.00
_cell_angle_beta 90.00
_cell_angle_gamma 90.00
_cell_formula_units_Z 2
_cell_length_a 21.2562(8)
_cell_length_b 21.2562(8)
_cell_length_c 12.7583(9)
_cell_measurement_reflns_used 4503
_cell_measurement_temperature 193(2)
_cell_measurement_theta_max 24.218
_cell_measurement_theta_min 2.672
_cell_volume 5764.5(5)
_computing_cell_refinement 'Bruker SAINT (Bruker, 1997)'
_computing_data_collection 'Bruker SMART (Bruker, 1997)'
_computing_data_reduction 'Bruker SAINT (Bruker, 1997)'
_computing_molecular_graphics 'teXsan for Windows (MSC, 1997)'
_computing_publication_material 'teXsan for Windows (MSC, 1997)'
_computing_structure_refinement 'SHELXL-97 (Sheldrick, 1997)'
_computing_structure_solution 'SHELXS-97 (Sheldrick, 1990)'
_diffrn_ambient_temperature 193(2)
_diffrn_detector_area_resol_mean 8.192
_diffrn_measured_fraction_theta_full 1.000
_diffrn_measured_fraction_theta_max 1.000
_diffrn_measurement_device_type 'Bruker PLATFORM diffractometer/SMART 1000 CCD area detector'
_diffrn_measurement_method '\w scans'
_diffrn_radiation_monochromator graphite
_diffrn_radiation_source 'fine-focus sealed tube'
_diffrn_radiation_type MoK\a
_diffrn_radiation_wavelength 0.71073
_diffrn_reflns_av_R_equivalents 0.0645
_diffrn_reflns_av_sigmaI/netI 0.0716
_diffrn_reflns_limit_h_max 26
_diffrn_reflns_limit_h_min -26
_diffrn_reflns_limit_k_max 26
_diffrn_reflns_limit_k_min -26
_diffrn_reflns_limit_l_max 15
_diffrn_reflns_limit_l_min -12
_diffrn_reflns_number 17465
_diffrn_reflns_theta_full 26.38
_diffrn_reflns_theta_max 26.38
_diffrn_reflns_theta_min 1.86
_diffrn_standards_decay_% 0
_diffrn_standards_interval_time 0
_diffrn_standards_number 0
_exptl_absorpt_coefficient_mu 1.641
_exptl_absorpt_correction_T_max 0.8799
_exptl_absorpt_correction_T_min 0.6475
_exptl_absorpt_correction_type empirical
_exptl_absorpt_process_details 'SADABS (Sheldrick, 1996)'
_exptl_crystal_colour green
_exptl_crystal_density_diffrn 1.703
_exptl_crystal_density_method 'not measured'
_exptl_crystal_description prism
_exptl_crystal_F_000 2992
_exptl_crystal_size_max 0.29
_exptl_crystal_size_mid 0.09
_exptl_crystal_size_min 0.08
_refine_diff_density_max 1.344
_refine_diff_density_min -0.347
_refine_diff_density_rms 0.115
_refine_ls_abs_structure_details 'Flack H D (1983), Acta Cryst. A39, 876-881'
_refine_ls_abs_structure_Flack 0.0(8)
_refine_ls_extinction_coef 0
_refine_ls_extinction_method none
_refine_ls_goodness_of_fit_ref 1.011
_refine_ls_hydrogen_treatment mixed
_refine_ls_matrix_type full
_refine_ls_number_parameters 398
_refine_ls_number_reflns 5873
_refine_ls_number_restraints 0
_refine_ls_restrained_S_all 1.011
_refine_ls_R_factor_all 0.0753
_refine_ls_R_factor_gt 0.0554
_refine_ls_shift/su_max 0.000
_refine_ls_shift/su_mean 0.000
_refine_ls_structure_factor_coef Fsqd
_refine_ls_weighting_details 'calc w=1/[\s^2^(Fo^2^)+(0.0948P)^2^+0.0000P] where P=(Fo^2^+2Fc^2^)/3'
_refine_ls_weighting_scheme calc
_refine_ls_wR_factor_gt 0.1374
_refine_ls_wR_factor_ref 0.1477
_reflns_number_gt 4743
_reflns_number_total 5873
_reflns_threshold_expression >2sigma(I)
_cod_data_source_file ic030113u_2.cif
_cod_data_source_block shelxl(compound2)
_cod_depositor_comments
;
The following automatic conversions were performed:
'_symmetry_cell_setting' value 'Tetragonal' changed to 'tetragonal'
according to '/home/saulius/struct/CIF-dictionaries/cif_core.dic'
dictionary named 'cif_core.dic' version 2.4.1 from 2010-06-29.

Automatic conversion script
Id: cif_fix_enum 1527 2010-12-29 10:47:43Z saulius 
;
_cod_database_code 4310689

loop_
_symmetry_equiv_pos_as_xyz
'x, y, z'
'-x, -y, z'
'y, -x, -z'
'-y, x, -z'
'x+1/2, y+1/2, z+1/2'
'-x+1/2, -y+1/2, z+1/2'
'y+1/2, -x+1/2, -z+1/2'
'-y+1/2, x+1/2, -z+1/2'

loop_
_atom_site_label
_atom_site_type_symbol
_atom_site_fract_x
_atom_site_fract_y
_atom_site_fract_z
_atom_site_U_iso_or_equiv
_atom_site_adp_type
_atom_site_occupancy
_atom_site_symmetry_multiplicity
_atom_site_calc_flag
_atom_site_refinement_flags
_atom_site_disorder_assembly
_atom_site_disorder_group
Cu1 Cu 0.28128(3) 0.17642(4) 0.07633(7) 0.0250(2) Uani 1 1 d . . .
Cu2 Cu 0.44584(4) 0.11617(4) 0.20591(6) 0.01934(19) Uani 1 1 d . . .
Cl3 Cl 0.34415(9) 0.14394(9) 0.68409(13) 0.0345(4) Uani 1 1 d . . .
O1 O 0.3441(2) 0.1569(2) 0.1888(3) 0.0236(10) Uani 1 1 d . . .
O2 O 0.5285(2) 0.0862(2) 0.3095(3) 0.0220(10) Uani 1 1 d . . .
O3 O 0.3168(2) 0.1340(2) -0.0525(4) 0.0301(12) Uani 1 1 d . . .
O4 O 0.2696(3) 0.0578(2) 0.0263(5) 0.0433(14) Uani 1 1 d . . .
O5 O 0.3016(3) 0.0456(3) -0.1329(4) 0.0475(14) Uani 1 1 d . . .
O6 O 0.3414(3) 0.2545(3) 0.0206(4) 0.0416(13) Uani 1 1 d . . .
O7 O 0.3793(3) 0.3442(3) 0.0557(7) 0.077(2) Uani 1 1 d . . .
O8 O 0.3004(3) 0.3106(3) 0.1424(6) 0.069(2) Uani 1 1 d . . .
O9 O 0.5361(3) 0.4130(3) 0.3892(6) 0.067(2) Uani 1 1 d . . .
O10 O 0.3153(5) 0.4393(4) 0.2276(7) 0.093(3) Uani 1 1 d . . .
O11 O 0.4118(4) 0.4660(3) 0.3838(7) 0.074(2) Uani 1 1 d . . .
N1 N 0.1965(3) 0.1896(3) 0.0104(5) 0.0267(13) Uani 1 1 d . . .
N2 N 0.2294(3) 0.1844(3) 0.2008(5) 0.0261(12) Uani 1 1 d . . .
N3 N 0.2584(2) 0.1777(3) 0.2972(5) 0.0249(12) Uani 1 1 d . . .
N4 N 0.4149(2) 0.1280(2) 0.3556(4) 0.0185(11) Uani 1 1 d . . .
N5 N 0.5497(2) 0.0668(2) 0.4862(4) 0.0203(11) Uani 1 1 d . . .
N6 N 0.6053(2) 0.0456(2) 0.4438(4) 0.0205(11) Uani 1 1 d . . .
N7 N 0.6981(2) 0.0123(2) 0.3321(5) 0.0230(12) Uani 1 1 d . . .
N8 N 0.2960(3) 0.0772(3) -0.0553(5) 0.0333(15) Uani 1 1 d . . .
N9 N 0.3404(3) 0.3034(3) 0.0743(6) 0.0372(15) Uani 1 1 d . . .
C1 C 0.1830(3) 0.1889(3) -0.0929(6) 0.0321(17) Uani 1 1 d . . .
C2 C 0.1210(4) 0.1918(4) -0.1266(7) 0.0356(18) Uani 1 1 d . . .
C3 C 0.0735(4) 0.1952(4) -0.0561(7) 0.041(2) Uani 1 1 d . . .
C4 C 0.0874(3) 0.1979(3) 0.0506(6) 0.0319(18) Uani 1 1 d . . .
C5 C 0.1498(3) 0.1942(3) 0.0812(6) 0.0268(15) Uani 1 1 d . . .
C6 C 0.1708(3) 0.1906(3) 0.1912(6) 0.0285(16) Uani 1 1 d . . .
C7 C 0.1252(3) 0.1944(4) 0.2812(7) 0.0392(19) Uani 1 1 d . . .
C8 C 0.3178(3) 0.1618(3) 0.2796(6) 0.0223(14) Uani 1 1 d . . .
C9 C 0.3554(3) 0.1481(3) 0.3745(6) 0.0216(14) Uani 1 1 d . . .
C10 C 0.3317(3) 0.1538(3) 0.4748(6) 0.0229(14) Uani 1 1 d . . .
C11 C 0.3710(3) 0.1385(3) 0.5574(5) 0.0227(14) Uani 1 1 d . . .
C12 C 0.4320(3) 0.1170(3) 0.5398(5) 0.0227(14) Uani 1 1 d . . .
C13 C 0.4505(3) 0.1118(3) 0.4364(5) 0.0186(12) Uani 1 1 d . . .
C14 C 0.5151(3) 0.0859(3) 0.4079(5) 0.0172(13) Uani 1 1 d . . .
C15 C 0.6525(3) 0.0292(3) 0.5013(5) 0.0219(14) Uani 1 1 d . . .
C16 C 0.6527(4) 0.0324(4) 0.6164(6) 0.0352(18) Uani 1 1 d . . .
C17 C 0.7063(3) 0.0085(3) 0.4381(5) 0.0215(14) Uani 1 1 d . . .
C18 C 0.7610(3) -0.0147(4) 0.4806(6) 0.0351(17) Uani 1 1 d . . .
C19 C 0.8090(4) -0.0358(4) 0.4126(8) 0.045(2) Uani 1 1 d . . .
C20 C 0.7991(4) -0.0323(4) 0.3035(7) 0.0392(19) Uani 1 1 d . . .
C21 C 0.7422(3) -0.0081(3) 0.2698(5) 0.0266(15) Uani 1 1 d . . .
H1 H 0.2158 0.1867 -0.1432 0.039 Uiso 1 1 d . . .
H2 H 0.1116 0.1919 -0.1990 0.044 Uiso 1 1 d . . .
H3 H 0.0307 0.1957 -0.0791 0.049 Uiso 1 1 d . . .
H4 H 0.0545 0.2023 0.1004 0.040 Uiso 1 1 d . . .
H5 H 0.1486 0.1934 0.3461 0.050 Uiso 1 1 d . . .
H6 H 0.1022 0.2325 0.2784 0.050 Uiso 1 1 d . . .
H7 H 0.0976 0.1597 0.2798 0.050 Uiso 1 1 d . . .
H8 H 0.2906 0.1686 0.4868 0.029 Uiso 1 1 d . . .
H9 H 0.4589 0.1061 0.5949 0.028 Uiso 1 1 d . . .
H10 H 0.6509 -0.0091 0.6451 0.045 Uiso 1 1 d . . .
H11 H 0.6904 0.0522 0.6401 0.045 Uiso 1 1 d . . .
H12 H 0.6175 0.0557 0.6402 0.045 Uiso 1 1 d . . .
H13 H 0.7676 -0.0173 0.5523 0.042 Uiso 1 1 d . . .
H14 H 0.8471 -0.0520 0.4403 0.053 Uiso 1 1 d . . .
H15 H 0.8311 -0.0459 0.2563 0.044 Uiso 1 1 d . . .
H16 H 0.7361 -0.0061 0.1973 0.034 Uiso 1 1 d . . .
H17 H 0.5443 0.4250 0.4615 0.076 Uiso 1 1 d . . .
H18 H 0.4985 0.4363 0.3723 0.076 Uiso 1 1 d . . .
H19 H 0.3537 0.4560 0.2000 0.076 Uiso 1 1 d . . .
H20 H 0.3205 0.4445 0.3036 0.076 Uiso 1 1 d . . .
H21 H 0.4105 0.5048 0.3463 0.076 Uiso 1 1 d . . .
H22 H 0.4263 0.4356 0.3328 0.076 Uiso 1 1 d . . .

loop_
_atom_site_aniso_label
_atom_site_aniso_U_11
_atom_site_aniso_U_22
_atom_site_aniso_U_33
_atom_site_aniso_U_23
_atom_site_aniso_U_13
_atom_site_aniso_U_12
Cu1 0.0212(4) 0.0341(5) 0.0196(4) 0.0034(4) -0.0008(4) 0.0047(3)
Cu2 0.0239(4) 0.0219(4) 0.0121(4) 0.0004(3) 0.0013(4) -0.0031(3)
Cl3 0.0359(9) 0.0524(11) 0.0151(9) 0.0001(8) 0.0059(7) 0.0054(8)
O1 0.022(2) 0.035(2) 0.014(2) 0.003(2) 0.004(2) 0.0045(19)
O2 0.026(2) 0.031(2) 0.009(2) -0.0018(19) 0.0025(19) 0.0019(19)
O3 0.037(3) 0.032(2) 0.022(3) 0.001(2) 0.005(2) 0.002(2)
O4 0.055(3) 0.039(3) 0.036(3) 0.011(3) 0.012(3) -0.008(3)
O5 0.078(4) 0.043(3) 0.021(3) -0.013(3) 0.001(3) 0.005(3)
O6 0.056(4) 0.043(3) 0.025(3) 0.004(3) 0.002(3) -0.007(3)
O7 0.077(5) 0.061(4) 0.092(7) -0.004(4) 0.007(5) -0.023(4)
O8 0.069(4) 0.067(4) 0.073(5) -0.018(4) 0.019(4) 0.004(4)
O9 0.067(4) 0.067(4) 0.066(5) -0.018(4) -0.006(4) -0.004(4)
O10 0.136(7) 0.073(5) 0.070(6) -0.005(4) -0.042(5) 0.012(5)
O11 0.095(5) 0.047(4) 0.080(6) -0.008(4) -0.018(5) 0.009(4)
N1 0.028(3) 0.033(3) 0.019(3) 0.002(3) -0.002(3) 0.002(2)
N2 0.028(3) 0.030(3) 0.020(3) 0.001(3) -0.001(3) 0.001(2)
N3 0.021(3) 0.036(3) 0.018(3) -0.002(3) -0.002(2) -0.002(2)
N4 0.021(3) 0.024(3) 0.010(3) -0.001(2) 0.003(2) -0.005(2)
N5 0.019(3) 0.026(3) 0.016(3) 0.003(2) 0.000(2) 0.000(2)
N6 0.026(3) 0.018(2) 0.018(3) -0.003(2) -0.003(2) 0.001(2)
N7 0.021(3) 0.025(3) 0.023(3) 0.004(2) -0.008(2) 0.001(2)
N8 0.037(3) 0.031(3) 0.032(4) 0.012(3) -0.007(3) 0.002(3)
N9 0.038(3) 0.026(3) 0.048(4) 0.003(3) -0.008(4) -0.005(3)
C1 0.037(4) 0.033(4) 0.026(4) 0.004(3) -0.004(3) 0.005(3)
C2 0.033(4) 0.041(4) 0.033(4) 0.004(4) -0.011(4) 0.005(3)
C3 0.035(4) 0.042(4) 0.047(6) -0.007(4) -0.019(4) 0.005(3)
C4 0.023(3) 0.028(3) 0.045(5) -0.001(3) 0.000(3) 0.004(3)
C5 0.030(3) 0.028(3) 0.023(4) 0.000(3) -0.002(3) 0.003(3)
C6 0.029(4) 0.031(4) 0.025(4) 0.002(3) 0.001(3) 0.011(3)
C7 0.027(4) 0.058(5) 0.033(5) -0.002(4) 0.005(4) 0.015(4)
C8 0.026(3) 0.024(3) 0.017(3) -0.002(3) -0.003(3) -0.001(3)
C9 0.023(3) 0.023(3) 0.019(3) 0.000(3) -0.002(3) -0.002(3)
C10 0.023(3) 0.022(3) 0.024(4) -0.002(3) 0.004(3) -0.003(3)
C11 0.033(3) 0.021(3) 0.014(4) -0.003(3) 0.007(3) -0.008(3)
C12 0.023(3) 0.032(3) 0.013(3) 0.005(3) 0.000(3) -0.004(3)
C13 0.019(3) 0.020(3) 0.016(3) -0.003(3) -0.004(3) -0.009(2)
C14 0.020(3) 0.017(3) 0.015(3) -0.002(2) 0.000(3) -0.005(2)
C15 0.032(4) 0.014(3) 0.020(4) -0.004(3) -0.006(3) -0.001(3)
C16 0.042(4) 0.053(5) 0.011(3) -0.004(3) -0.003(3) 0.016(4)
C17 0.025(3) 0.018(3) 0.021(4) 0.000(3) -0.001(3) 0.001(2)
C18 0.033(4) 0.046(4) 0.026(4) 0.000(4) -0.009(3) 0.011(3)
C19 0.029(4) 0.061(5) 0.047(6) 0.002(5) -0.007(4) 0.008(4)
C20 0.040(4) 0.038(4) 0.040(5) 0.001(4) 0.011(4) 0.011(3)
C21 0.036(4) 0.026(3) 0.017(4) 0.005(3) 0.004(3) 0.007(3)

loop_
_atom_type_symbol
_atom_type_description
_atom_type_scat_dispersion_real
_atom_type_scat_dispersion_imag
_atom_type_scat_source
C C 0.0033 0.0016 'International Tables Vol C Tables 4.2.6.8 and 6.1.1.4'
H H 0.0000 0.0000 'International Tables Vol C Tables 4.2.6.8 and 6.1.1.4'
N N 0.0061 0.0033 'International Tables Vol C Tables 4.2.6.8 and 6.1.1.4'
O O 0.0106 0.0060 'International Tables Vol C Tables 4.2.6.8 and 6.1.1.4'
Cl Cl 0.1484 0.1585 'International Tables Vol C Tables 4.2.6.8 and 6.1.1.4'
Cu Cu 0.3201 1.2651 'International Tables Vol C Tables 4.2.6.8 and 6.1.1.4'

loop_
_geom_angle_atom_site_label_1
_geom_angle_atom_site_label_2
_geom_angle_atom_site_label_3
_geom_angle
_geom_angle_site_symmetry_1
_geom_angle_site_symmetry_3
_geom_angle_publ_flag
N2 Cu1 O1 79.1(2) . . ?
N2 Cu1 N1 79.7(2) . . ?
O1 Cu1 N1 157.9(2) . . ?
N2 Cu1 O3 156.4(2) . . ?
O1 Cu1 O3 103.99(19) . . ?
N1 Cu1 O3 93.2(2) . . ?
N2 Cu1 O6 121.8(2) . . ?
O1 Cu1 O6 90.0(2) . . ?
N1 Cu1 O6 106.2(2) . . ?
O3 Cu1 O6 81.8(2) . . ?
N6 Cu2 O2 79.8(2) 8_545 8_545 ?
N6 Cu2 N7 79.9(2) 8_545 8_545 ?
O2 Cu2 N7 159.2(2) 8_545 8_545 ?
N6 Cu2 N4 166.5(2) 8_545 . ?
O2 Cu2 N4 95.57(19) 8_545 . ?
N7 Cu2 N4 105.2(2) 8_545 . ?
N6 Cu2 O2 117.71(18) 8_545 . ?
O2 Cu2 O2 93.4(2) 8_545 . ?
N7 Cu2 O2 92.33(18) 8_545 . ?
N4 Cu2 O2 74.99(18) . . ?
N6 Cu2 O1 92.25(19) 8_545 . ?
O2 Cu2 O1 91.17(17) 8_545 . ?
N7 Cu2 O1 93.77(18) 8_545 . ?
N4 Cu2 O1 75.10(18) . . ?
O2 Cu2 O1 150.04(16) . . ?
C8 O1 Cu1 109.7(4) . . ?
C8 O1 Cu2 110.3(4) . . ?
Cu1 O1 Cu2 139.4(2) . . ?
C14 O2 Cu2 107.6(4) . 7 ?
C14 O2 Cu2 113.2(4) . . ?
Cu2 O2 Cu2 139.1(2) 7 . ?
N8 O3 Cu1 108.2(4) . . ?
N9 O6 Cu1 116.0(5) . . ?
H17 O9 H18 103.2(7) . . ?
H19 O10 H20 103.1(8) . . ?
H21 O11 H22 104.4(8) . . ?
C5 N1 C1 119.9(6) . . ?
C5 N1 Cu1 113.0(5) . . ?
C1 N1 Cu1 126.8(5) . . ?
C6 N2 N3 122.6(6) . . ?
C6 N2 Cu1 119.5(5) . . ?
N3 N2 Cu1 117.7(4) . . ?
C8 N3 N2 107.4(6) . . ?
C13 N4 C9 118.5(6) . . ?
C13 N4 Cu2 120.9(4) . . ?
C9 N4 Cu2 120.5(4) . . ?
C14 N5 N6 106.6(5) . . ?
C15 N6 N5 122.2(6) . . ?
C15 N6 Cu2 119.5(5) . 7 ?
N5 N6 Cu2 117.5(4) . 7 ?
C21 N7 C17 119.5(6) . . ?
C21 N7 Cu2 128.5(5) . 7 ?
C17 N7 Cu2 112.0(4) . 7 ?
O5 N8 O4 123.1(6) . . ?
O5 N8 O3 120.8(6) . . ?
O4 N8 O3 116.1(6) . . ?
O7 N9 O8 121.3(7) . . ?
O7 N9 O6 118.3(8) . . ?
O8 N9 O6 120.5(7) . . ?
N1 C1 C2 120.3(7) . . ?
N1 C1 H1 120.3(7) . . ?
C2 C1 H1 119.4(8) . . ?
C3 C2 C1 120.3(8) . . ?
C3 C2 H2 119.3(7) . . ?
C1 C2 H2 120.4(8) . . ?
C2 C3 C4 119.6(7) . . ?
C2 C3 H3 120.5(9) . . ?
C4 C3 H3 119.9(9) . . ?
C5 C4 C3 118.4(7) . . ?
C5 C4 H4 121.4(8) . . ?
C3 C4 H4 120.2(7) . . ?
N1 C5 C4 121.4(7) . . ?
N1 C5 C6 114.3(6) . . ?
C4 C5 C6 124.2(7) . . ?
N2 C6 C5 113.5(6) . . ?
N2 C6 C7 124.7(7) . . ?
C5 C6 C7 121.8(6) . . ?
C6 C7 H5 108.6(6) . . ?
C6 C7 H6 110.5(8) . . ?
H5 C7 H6 108.5(8) . . ?
C6 C7 H7 110.0(7) . . ?
H5 C7 H7 108.7(9) . . ?
H6 C7 H7 110.5(7) . . ?
O1 C8 N3 125.8(6) . . ?
O1 C8 C9 119.0(6) . . ?
N3 C8 C9 115.2(6) . . ?
N4 C9 C10 122.1(6) . . ?
N4 C9 C8 114.8(6) . . ?
C10 C9 C8 123.0(6) . . ?
C9 C10 C11 117.8(6) . . ?
C9 C10 H8 121.2(7) . . ?
C11 C10 H8 121.0(7) . . ?
C10 C11 C12 121.0(6) . . ?
C10 C11 Cl3 120.1(5) . . ?
C12 C11 Cl3 118.9(5) . . ?
C13 C12 C11 116.5(6) . . ?
C13 C12 H9 121.5(6) . . ?
C11 C12 H9 122.0(6) . . ?
N4 C13 C12 124.0(6) . . ?
N4 C13 C14 115.1(5) . . ?
C12 C13 C14 121.0(5) . . ?
O2 C14 N5 128.5(6) . . ?
O2 C14 C13 115.6(5) . . ?
N5 C14 C13 116.0(6) . . ?
N6 C15 C17 112.0(6) . . ?
N6 C15 C16 123.8(7) . . ?
C17 C15 C16 124.2(6) . . ?
C15 C16 H10 109.8(7) . . ?
C15 C16 H11 109.8(7) . . ?
H10 C16 H11 108.6(7) . . ?
C15 C16 H12 110.0(7) . . ?
H10 C16 H12 109.2(8) . . ?
H11 C16 H12 109.3(7) . . ?
N7 C17 C18 121.3(6) . . ?
N7 C17 C15 115.4(6) . . ?
C18 C17 C15 123.3(7) . . ?
C17 C18 C19 118.9(7) . . ?
C17 C18 H13 122.6(8) . . ?
C19 C18 H13 118.5(7) . . ?
C20 C19 C18 118.8(7) . . ?
C20 C19 H14 121.0(9) . . ?
C18 C19 H14 120.2(9) . . ?
C21 C20 C19 117.2(7) . . ?
C21 C20 H15 122.7(9) . . ?
C19 C20 H15 120.1(8) . . ?
N7 C21 C20 124.3(7) . . ?
N7 C21 H16 119.2(7) . . ?
C20 C21 H16 116.6(7) . . ?

loop_
_geom_bond_atom_site_label_1
_geom_bond_atom_site_label_2
_geom_bond_distance
_geom_bond_site_symmetry_2
_geom_bond_publ_flag
Cu1 N2 1.941(6) . ?
Cu1 O1 2.003(5) . ?
Cu1 N1 2.008(6) . ?
Cu1 O3 2.021(5) . ?
Cu1 O6 2.213(5) . ?
Cu2 N6 1.933(5) 8_545 ?
Cu2 O2 1.993(4) 8_545 ?
Cu2 N7 2.015(5) 8_545 ?
Cu2 N4 2.036(5) . ?
Cu2 O2 2.289(4) . ?
Cu2 O1 2.340(4) . ?
Cl3 C11 1.718(7) . ?
O1 C8 1.290(8) . ?
O2 C14 1.288(7) . ?
O2 Cu2 1.993(4) 7 ?
O3 N8 1.286(8) . ?
O4 N8 1.252(8) . ?
O5 N8 1.203(8) . ?
O6 N9 1.245(8) . ?
O7 N9 1.222(9) . ?
O8 N9 1.225(10) . ?
O9 H17 0.973(7) . ?
O9 H18 0.965(7) . ?
O10 H19 0.957(10) . ?
O10 H20 0.982(9) . ?
O11 H21 0.954(7) . ?
O11 H22 0.967(8) . ?
N1 C5 1.347(9) . ?
N1 C1 1.349(10) . ?
N2 C6 1.258(9) . ?
N2 N3 1.384(8) . ?
N3 C8 1.325(8) . ?
N4 C13 1.325(8) . ?
N4 C9 1.357(8) . ?
N5 C14 1.306(8) . ?
N5 N6 1.375(7) . ?
N6 C15 1.292(8) . ?
N6 Cu2 1.933(5) 7 ?
N7 C21 1.304(9) . ?
N7 C17 1.366(9) . ?
N7 Cu2 2.015(5) 7 ?
C1 C2 1.387(10) . ?
C1 H1 0.949(8) . ?
C2 C3 1.354(12) . ?
C2 H2 0.945(8) . ?
C3 C4 1.394(12) . ?
C3 H3 0.957(7) . ?
C4 C5 1.385(9) . ?
C4 H4 0.949(7) . ?
C5 C6 1.475(10) . ?
C6 C7 1.506(11) . ?
C7 H5 0.967(9) . ?
C7 H6 0.945(8) . ?
C7 H7 0.943(9) . ?
C8 C9 1.480(9) . ?
C9 C10 1.380(9) . ?
C10 C11 1.382(10) . ?
C10 H8 0.942(6) . ?
C11 C12 1.393(9) . ?
C12 C13 1.381(9) . ?
C12 H9 0.936(6) . ?
C13 C14 1.522(8) . ?
C15 C17 1.466(9) . ?
C15 C16 1.470(9) . ?
C16 H10 0.956(8) . ?
C16 H11 0.954(8) . ?
C16 H12 0.947(7) . ?
C17 C18 1.375(9) . ?
C18 C19 1.412(11) . ?
C18 H13 0.927(8) . ?
C19 C20 1.410(13) . ?
C19 H14 0.948(8) . ?
C20 C21 1.382(10) . ?
C20 H15 0.953(8) . ?
C21 H16 0.936(7) . ?

loop_
_geom_torsion_atom_site_label_1
_geom_torsion_atom_site_label_2
_geom_torsion_atom_site_label_3
_geom_torsion_atom_site_label_4
_geom_torsion
_geom_torsion_site_symmetry_1
_geom_torsion_site_symmetry_2
_geom_torsion_site_symmetry_3
_geom_torsion_site_symmetry_4
_geom_torsion_publ_flag
N2 Cu1 O1 C8 -1.9(4) . . . . ?
N1 Cu1 O1 C8 -17.7(8) . . . . ?
O3 Cu1 O1 C8 -157.9(4) . . . . ?
O6 Cu1 O1 C8 120.5(4) . . . . ?
N2 Cu1 O1 Cu2 168.0(4) . . . . ?
N1 Cu1 O1 Cu2 152.2(5) . . . . ?
O3 Cu1 O1 Cu2 12.0(4) . . . . ?
O6 Cu1 O1 Cu2 -69.6(3) . . . . ?
N6 Cu2 O1 C8 170.4(4) 8_545 . . . ?
O2 Cu2 O1 C8 90.6(4) 8_545 . . . ?
N7 Cu2 O1 C8 -109.6(4) 8_545 . . . ?
N4 Cu2 O1 C8 -4.9(4) . . . . ?
O2 Cu2 O1 C8 -8.3(6) . . . . ?
N6 Cu2 O1 Cu1 0.5(4) 8_545 . . . ?
O2 Cu2 O1 Cu1 -79.3(4) 8_545 . . . ?
N7 Cu2 O1 Cu1 80.5(4) 8_545 . . . ?
N4 Cu2 O1 Cu1 -174.8(4) . . . . ?
O2 Cu2 O1 Cu1 -178.2(3) . . . . ?
N6 Cu2 O2 C14 -169.7(4) 8_545 . . . ?
O2 Cu2 O2 C14 -89.5(4) 8_545 . . . ?
N7 Cu2 O2 C14 110.5(4) 8_545 . . . ?
N4 Cu2 O2 C14 5.4(4) . . . . ?
O1 Cu2 O2 C14 8.8(6) . . . . ?
N6 Cu2 O2 Cu2 5.0(4) 8_545 . . 7 ?
O2 Cu2 O2 Cu2 85.2(3) 8_545 . . 7 ?
N7 Cu2 O2 Cu2 -74.8(4) 8_545 . . 7 ?
N4 Cu2 O2 Cu2 -179.9(4) . . . 7 ?
O1 Cu2 O2 Cu2 -176.5(3) . . . 7 ?
N2 Cu1 O3 N8 -6.1(8) . . . . ?
O1 Cu1 O3 N8 88.7(4) . . . . ?
N1 Cu1 O3 N8 -77.4(4) . . . . ?
O6 Cu1 O3 N8 176.7(4) . . . . ?
N2 Cu1 O6 N9 0.7(6) . . . . ?
O1 Cu1 O6 N9 -76.5(5) . . . . ?
N1 Cu1 O6 N9 88.4(5) . . . . ?
O3 Cu1 O6 N9 179.4(5) . . . . ?
N2 Cu1 N1 C5 -2.5(5) . . . . ?
O1 Cu1 N1 C5 13.3(9) . . . . ?
O3 Cu1 N1 C5 154.8(5) . . . . ?
O6 Cu1 N1 C5 -122.8(5) . . . . ?
N2 Cu1 N1 C1 -176.9(6) . . . . ?
O1 Cu1 N1 C1 -161.1(5) . . . . ?
O3 Cu1 N1 C1 -19.5(6) . . . . ?
O6 Cu1 N1 C1 62.9(6) . . . . ?
O1 Cu1 N2 C6 -170.9(6) . . . . ?
N1 Cu1 N2 C6 3.1(5) . . . . ?
O3 Cu1 N2 C6 -70.9(8) . . . . ?
O6 Cu1 N2 C6 105.9(5) . . . . ?
O1 Cu1 N2 N3 3.9(4) . . . . ?
N1 Cu1 N2 N3 177.9(5) . . . . ?
O3 Cu1 N2 N3 103.9(6) . . . . ?
O6 Cu1 N2 N3 -79.3(5) . . . . ?
C6 N2 N3 C8 169.8(6) . . . . ?
Cu1 N2 N3 C8 -4.8(7) . . . . ?
N6 Cu2 N4 C13 157.7(8) 8_545 . . . ?
O2 Cu2 N4 C13 88.7(5) 8_545 . . . ?
N7 Cu2 N4 C13 -91.7(5) 8_545 . . . ?
O2 Cu2 N4 C13 -3.4(4) . . . . ?
O1 Cu2 N4 C13 178.4(5) . . . . ?
N6 Cu2 N4 C9 -17.3(12) 8_545 . . . ?
O2 Cu2 N4 C9 -86.3(5) 8_545 . . . ?
N7 Cu2 N4 C9 93.3(5) 8_545 . . . ?
O2 Cu2 N4 C9 -178.3(5) . . . . ?
O1 Cu2 N4 C9 3.4(4) . . . . ?
C14 N5 N6 C15 172.9(5) . . . . ?
C14 N5 N6 Cu2 3.1(6) . . . 7 ?
Cu1 O3 N8 O5 167.4(5) . . . . ?
Cu1 O3 N8 O4 -12.0(7) . . . . ?
Cu1 O6 N9 O7 169.6(6) . . . . ?
Cu1 O6 N9 O8 -11.9(10) . . . . ?
C5 N1 C1 C2 -1.2(11) . . . . ?
Cu1 N1 C1 C2 172.8(5) . . . . ?
N1 C1 C2 C3 -0.1(12) . . . . ?
C1 C2 C3 C4 2.1(12) . . . . ?
C2 C3 C4 C5 -2.9(11) . . . . ?
C1 N1 C5 C4 0.4(10) . . . . ?
Cu1 N1 C5 C4 -174.4(5) . . . . ?
C1 N1 C5 C6 176.6(6) . . . . ?
Cu1 N1 C5 C6 1.8(8) . . . . ?
C3 C4 C5 N1 1.7(10) . . . . ?
C3 C4 C5 C6 -174.1(7) . . . . ?
N3 N2 C6 C5 -177.5(6) . . . . ?
Cu1 N2 C6 C5 -3.0(8) . . . . ?
N3 N2 C6 C7 2.8(11) . . . . ?
Cu1 N2 C6 C7 177.3(6) . . . . ?
N1 C5 C6 N2 0.7(9) . . . . ?
C4 C5 C6 N2 176.7(6) . . . . ?
N1 C5 C6 C7 -179.6(7) . . . . ?
C4 C5 C6 C7 -3.6(11) . . . . ?
Cu1 O1 C8 N3 -0.3(8) . . . . ?
Cu2 O1 C8 N3 -173.4(5) . . . . ?
Cu1 O1 C8 C9 178.8(4) . . . . ?
Cu2 O1 C8 C9 5.7(7) . . . . ?
N2 N3 C8 O1 3.3(9) . . . . ?
N2 N3 C8 C9 -175.8(5) . . . . ?
C13 N4 C9 C10 1.7(9) . . . . ?
Cu2 N4 C9 C10 176.8(5) . . . . ?
C13 N4 C9 C8 -176.8(5) . . . . ?
Cu2 N4 C9 C8 -1.7(7) . . . . ?
O1 C8 C9 N4 -3.3(8) . . . . ?
N3 C8 C9 N4 175.9(5) . . . . ?
O1 C8 C9 C10 178.2(6) . . . . ?
N3 C8 C9 C10 -2.6(9) . . . . ?
N4 C9 C10 C11 0.4(10) . . . . ?
C8 C9 C10 C11 178.8(6) . . . . ?
C9 C10 C11 C12 -1.2(9) . . . . ?
C9 C10 C11 Cl3 -179.5(5) . . . . ?
C10 C11 C12 C13 -0.1(9) . . . . ?
Cl3 C11 C12 C13 178.2(5) . . . . ?
C9 N4 C13 C12 -3.2(9) . . . . ?
Cu2 N4 C13 C12 -178.3(5) . . . . ?
C9 N4 C13 C14 176.3(5) . . . . ?
Cu2 N4 C13 C14 1.3(7) . . . . ?
C11 C12 C13 N4 2.4(9) . . . . ?
C11 C12 C13 C14 -177.1(5) . . . . ?
Cu2 O2 C14 N5 -2.0(8) 7 . . . ?
Cu2 O2 C14 N5 174.4(5) . . . . ?
Cu2 O2 C14 C13 177.3(4) 7 . . . ?
Cu2 O2 C14 C13 -6.3(6) . . . . ?
N6 N5 C14 O2 -0.6(8) . . . . ?
N6 N5 C14 C13 -179.9(5) . . . . ?
N4 C13 C14 O2 3.8(7) . . . . ?
C12 C13 C14 O2 -176.6(5) . . . . ?
N4 C13 C14 N5 -176.8(5) . . . . ?
C12 C13 C14 N5 2.8(8) . . . . ?
N5 N6 C15 C17 -179.9(5) . . . . ?
Cu2 N6 C15 C17 -10.3(7) 7 . . . ?
N5 N6 C15 C16 -1.1(10) . . . . ?
Cu2 N6 C15 C16 168.5(6) 7 . . . ?
C21 N7 C17 C18 2.1(10) . . . . ?
Cu2 N7 C17 C18 -175.7(5) 7 . . . ?
C21 N7 C17 C15 -176.5(6) . . . . ?
Cu2 N7 C17 C15 5.7(6) 7 . . . ?
N6 C15 C17 N7 2.4(8) . . . . ?
C16 C15 C17 N7 -176.3(6) . . . . ?
N6 C15 C17 C18 -176.2(6) . . . . ?
C16 C15 C17 C18 5.1(10) . . . . ?
N7 C17 C18 C19 -1.1(11) . . . . ?
C15 C17 C18 C19 177.4(7) . . . . ?
C17 C18 C19 C20 0.1(12) . . . . ?
C18 C19 C20 C21 0.0(12) . . . . ?
C17 N7 C21 C20 -2.1(10) . . . . ?
Cu2 N7 C21 C20 175.3(6) 7 . . . ?
C19 C20 C21 N7 1.0(12) . . . . ?
